data_7062556
loop_
_publ_author_name
'Mandal, Suman'
'Harijan, Dinesh'
'Muduli, Gopendra'
'Subramaniyam, Kalaivanan'
'Rengan, Aravind Kumar'
'Prabusankar, Ganesan'

_publ_section_title
;
 Highly active higher coordinated copper(i)--N-heterocyclic chalcogenone
 catalysed click chemistry
;
_journal_issue 32
_journal_name_full 'New Journal of Chemistry'
_journal_page_first 15027
_journal_page_last 15035
_journal_paper_doi 10.1039/D3NJ01875J
_journal_volume 47
_journal_year 2023
_chemical_formula_moiety 'C42 H40 Cl Cu N4 Se2'
_chemical_formula_sum 'C42 H40 Cl Cu N4 Se2'
_chemical_formula_weight 857.69
_space_group_crystal_system monoclinic
_space_group_IT_number 15
_space_group_name_Hall '-C 2yc'
_space_group_name_H-M_alt 'C 1 2/c 1'
_atom_sites_solution_hydrogens geom
_atom_sites_solution_primary iterative
_audit_creation_date 2023-02-28
_audit_creation_method
;
Olex2 1.3
(compiled 2020.11.12 svn.r5f609507 for OlexSys, GUI svn.r6408)
;
_audit_update_record
;
2023-03-30 deposited with the CCDC.	2023-07-04 downloaded from the CCDC.
;
_cell_angle_alpha 90
_cell_angle_beta 116.1600(10)
_cell_angle_gamma 90
_cell_formula_units_Z 4
_cell_length_a 28.1069(7)
_cell_length_b 10.3068(3)
_cell_length_c 14.1975(3)
_cell_measurement_reflns_used 6728
_cell_measurement_temperature 299(2)
_cell_measurement_theta_max 24.518
_cell_measurement_theta_min 2.444
_cell_volume 3691.61(16)
_computing_cell_refinement 'SAINT V8.40B (?, 2016)'
_computing_data_reduction 'SAINT V8.40B (?, 2016)'
_computing_molecular_graphics 'Olex2 1.3 (Dolomanov et al., 2009)'
_computing_publication_material 'Olex2 1.3 (Dolomanov et al., 2009)'
_computing_structure_refinement 'SHELXL 2018/3 (Sheldrick, 2015)'
_computing_structure_solution 'olex2.solve 1.3 (Bourhis et al., 2015)'
_diffrn_ambient_temperature 299.0
_diffrn_measured_fraction_theta_full 0.999
_diffrn_measured_fraction_theta_max 0.991
_diffrn_measurement_device_type 'Bruker APEX-II CCD'
_diffrn_measurement_method '\f and \w scans'
_diffrn_radiation_type MoK\a
_diffrn_radiation_wavelength 0.71073
_diffrn_reflns_av_R_equivalents 0.0559
_diffrn_reflns_av_unetI/netI 0.0429
_diffrn_reflns_Laue_measured_fraction_full 0.999
_diffrn_reflns_Laue_measured_fraction_max 0.991
_diffrn_reflns_limit_h_max 36
_diffrn_reflns_limit_h_min -35
_diffrn_reflns_limit_k_max 12
_diffrn_reflns_limit_k_min -13
_diffrn_reflns_limit_l_max 16
_diffrn_reflns_limit_l_min -18
_diffrn_reflns_number 22075
_diffrn_reflns_point_group_measured_fraction_full 0.999
_diffrn_reflns_point_group_measured_fraction_max 0.991
_diffrn_reflns_theta_full 25.242
_diffrn_reflns_theta_max 27.220
_diffrn_reflns_theta_min 2.134
_diffrn_source_current 1.4
_diffrn_source_power 0.07
_diffrn_source_voltage 50.0
_diffrn_standards_number 0
_exptl_absorpt_coefficient_mu 2.672
_exptl_absorpt_correction_T_max 0.7455
_exptl_absorpt_correction_T_min 0.6468
_exptl_absorpt_correction_type multi-scan
_exptl_absorpt_process_details
;
SADABS-2016/2 (Bruker,2016/2) was used for absorption correction.
wR2(int) was 0.0828 before and 0.0625 after correction.
The Ratio of minimum to maximum transmission is 0.8676.
The \l/2 correction factor is Not present.
;
_exptl_crystal_colour 'metallic whiteish colourless'
_exptl_crystal_colour_lustre metallic
_exptl_crystal_colour_modifier whiteish
_exptl_crystal_colour_primary colourless
_exptl_crystal_density_diffrn 1.543
_exptl_crystal_description plate
_exptl_crystal_F_000 1736
_exptl_crystal_size_max 0.28
_exptl_crystal_size_mid 0.25
_exptl_crystal_size_min 0.17
_refine_diff_density_max 0.316
_refine_diff_density_min -0.349
_refine_diff_density_rms 0.060
_refine_ls_extinction_method none
_refine_ls_goodness_of_fit_ref 1.033
_refine_ls_hydrogen_treatment constr
_refine_ls_matrix_type full
_refine_ls_number_parameters 229
_refine_ls_number_reflns 4099
_refine_ls_number_restraints 0
_refine_ls_restrained_S_all 1.033
_refine_ls_R_factor_all 0.0585
_refine_ls_R_factor_gt 0.0332
_refine_ls_shift/su_max 0.001
_refine_ls_shift/su_mean 0.000
_refine_ls_structure_factor_coef Fsqd
_refine_ls_weighting_details 'w=1/[\s^2^(Fo^2^)+(0.0283P)^2^+2.0927P] where P=(Fo^2^+2Fc^2^)/3'
_refine_ls_weighting_scheme calc
_refine_ls_wR_factor_gt 0.0692
_refine_ls_wR_factor_ref 0.0775
_reflns_Friedel_coverage 0.000
_reflns_number_gt 2987
_reflns_number_total 4099
_reflns_threshold_expression 'I > 2\s(I)'
_cod_data_source_file d3nj01875j2.cif
_cod_data_source_block 2
_cod_depositor_comments 'Adding full bibliography for 7062555--7062561.cif.'
_cod_original_cell_volume 3691.60(16)
_cod_database_code 7062556
_shelx_shelxl_version_number 2018/3
_shelx_space_group_comment
;
The symmetry employed for this shelxl refinement is uniquely defined
by the following loop, which should always be used as a source of
symmetry information in preference to the above space-group names.
They are only intended as comments.
;
_shelx_estimated_absorpt_t_max 0.659
_shelx_estimated_absorpt_t_min 0.522
_olex2_refinement_description
;
1. Fixed Uiso
 At 1.2 times of:
  All C(H) groups, All C(H,H) groups
 At 1.5 times of:
  All C(H,H,H) groups
2.a Ternary CH refined with riding coordinates:
 C4(H4)
2.b Secondary CH2 refined with riding coordinates:
 C7(H7A,H7B)
2.c Aromatic/amide H refined with riding coordinates:
 C2(H2), C3(H3), C19(H19), C18(H18), C17(H17), C16(H16), C14(H14), C13(H13),
 C12(H12), C11(H11), C10(H10)
2.d Idealised Me refined as rotating group:
 C6(H6A,H6B,H6C), C5(H5A,H5B,H5C)
;
_olex2_submission_special_instructions 'No special instructions were received'

loop_
_space_group_symop_operation_xyz
'x, y, z'
'-x, y, -z+1/2'
'x+1/2, y+1/2, z'
'-x+1/2, y+1/2, -z+1/2'
'-x, -y, -z'
'x, -y, z-1/2'
'-x+1/2, -y+1/2, -z'
'x+1/2, -y+1/2, z-1/2'

loop_
_atom_site_label
_atom_site_type_symbol
_atom_site_fract_x
_atom_site_fract_y
_atom_site_fract_z
_atom_site_U_iso_or_equiv
_atom_site_adp_type
_atom_site_occupancy
_atom_site_site_symmetry_order
_atom_site_calc_flag
_atom_site_refinement_flags_posn
_atom_site_refinement_flags_adp
_atom_site_refinement_flags_occupancy
_atom_site_disorder_assembly
_atom_site_disorder_group
Se1 Se 0.43079(2) 0.85652(2) 0.75912(2) 0.04506(10) Uani 1 1 d . . . . .
Cu1 Cu 0.500000 0.73325(5) 0.750000 0.05006(14) Uani 1 2 d S T P . .
Cl1 Cl 0.500000 0.51566(10) 0.750000 0.0653(3) Uani 1 2 d S T P . .
C1 C 0.41528(9) 0.7290(2) 0.83484(19) 0.0360(6) Uani 1 1 d . . . . .
N1 N 0.38378(8) 0.62451(18) 0.79464(15) 0.0360(5) Uani 1 1 d . . . . .
N2 N 0.43435(8) 0.7209(2) 0.93988(16) 0.0414(5) Uani 1 1 d . . . . .
C2 C 0.38449(11) 0.5500(3) 0.8758(2) 0.0488(7) Uani 1 1 d . . . . .
H2 H 0.366311 0.472538 0.869334 0.059 Uiso 1 1 calc R U . . .
C3 C 0.41602(11) 0.6091(3) 0.9655(2) 0.0507(7) Uani 1 1 d . . . . .
H3 H 0.424103 0.580033 1.032861 0.061 Uiso 1 1 calc R U . . .
C4 C 0.47299(11) 0.8130(3) 1.0151(2) 0.0518(7) Uani 1 1 d . . . . .
H4 H 0.470712 0.894612 0.978000 0.062 Uiso 1 1 calc R U . . .
C6 C 0.52799(12) 0.7594(4) 1.0505(3) 0.0975(14) Uani 1 1 d . . . . .
H6A H 0.534143 0.742005 0.990322 0.146 Uiso 1 1 calc R U . . .
H6B H 0.531477 0.680413 1.088846 0.146 Uiso 1 1 calc R U . . .
H6C H 0.553460 0.821513 1.094833 0.146 Uiso 1 1 calc R U . . .
C5 C 0.45977(14) 0.8411(3) 1.1051(2) 0.0718(10) Uani 1 1 d . . . . .
H5A H 0.481096 0.912093 1.145725 0.108 Uiso 1 1 calc R U . . .
H5B H 0.466841 0.765608 1.148840 0.108 Uiso 1 1 calc R U . . .
H5C H 0.422958 0.863636 1.078173 0.108 Uiso 1 1 calc R U . . .
C7 C 0.35789(10) 0.5906(3) 0.68242(18) 0.0404(6) Uani 1 1 d . . . . .
H7A H 0.381444 0.536117 0.666191 0.049 Uiso 1 1 calc R U . . .
H7B H 0.351153 0.669091 0.640835 0.049 Uiso 1 1 calc R U . . .
C8 C 0.30622(9) 0.5198(2) 0.65353(17) 0.0364(6) Uani 1 1 d . . . . .
C21 C 0.25943(10) 0.5921(2) 0.62629(18) 0.0366(6) Uani 1 1 d . . . . .
C20 C 0.21019(10) 0.5263(3) 0.59690(19) 0.0417(6) Uani 1 1 d . . . . .
C19 C 0.16288(11) 0.6009(3) 0.5647(2) 0.0567(8) Uani 1 1 d . . . . .
H19 H 0.130601 0.558554 0.544109 0.068 Uiso 1 1 calc R U . . .
C18 C 0.16406(12) 0.7307(3) 0.5635(2) 0.0613(8) Uani 1 1 d . . . . .
H18 H 0.132661 0.777449 0.541239 0.074 Uiso 1 1 calc R U . . .
C17 C 0.21227(12) 0.7967(3) 0.5955(2) 0.0553(8) Uani 1 1 d . . . . .
H17 H 0.212621 0.886909 0.595657 0.066 Uiso 1 1 calc R U . . .
C16 C 0.25836(11) 0.7308(3) 0.6261(2) 0.0481(7) Uani 1 1 d . . . . .
H16 H 0.289934 0.776561 0.647394 0.058 Uiso 1 1 calc R U . . .
C14 C 0.20974(11) 0.3914(3) 0.5994(2) 0.0470(7) Uani 1 1 d . . . . .
H14 H 0.177731 0.348776 0.581339 0.056 Uiso 1 1 calc R U . . .
C15 C 0.25552(11) 0.3184(3) 0.62789(19) 0.0425(6) Uani 1 1 d . . . . .
C13 C 0.25444(13) 0.1805(3) 0.6310(2) 0.0547(8) Uani 1 1 d . . . . .
H13 H 0.222513 0.138000 0.614100 0.066 Uiso 1 1 calc R U . . .
C12 C 0.29905(14) 0.1108(3) 0.6580(2) 0.0632(9) Uani 1 1 d . . . . .
H12 H 0.297639 0.020661 0.659449 0.076 Uiso 1 1 calc R U . . .
C11 C 0.34773(13) 0.1730(3) 0.6841(2) 0.0586(8) Uani 1 1 d . . . . .
H11 H 0.378259 0.123603 0.703066 0.070 Uiso 1 1 calc R U . . .
C10 C 0.35081(11) 0.3041(3) 0.6821(2) 0.0482(7) Uani 1 1 d . . . . .
H10 H 0.383423 0.343182 0.699266 0.058 Uiso 1 1 calc R U . . .
C9 C 0.30491(10) 0.3833(2) 0.65408(18) 0.0372(6) Uani 1 1 d . . . . .

loop_
_atom_site_aniso_label
_atom_site_aniso_U_11
_atom_site_aniso_U_22
_atom_site_aniso_U_33
_atom_site_aniso_U_23
_atom_site_aniso_U_13
_atom_site_aniso_U_12
Se1 0.04691(17) 0.03101(15) 0.06362(19) 0.00682(12) 0.03017(14) 0.00080(12)
Cu1 0.0476(3) 0.0497(3) 0.0592(3) 0.000 0.0294(2) 0.000
Cl1 0.0582(6) 0.0422(6) 0.0917(8) 0.000 0.0295(6) 0.000
C1 0.0290(13) 0.0326(13) 0.0478(15) 0.0020(11) 0.0182(11) 0.0027(10)
N1 0.0301(11) 0.0347(12) 0.0412(11) 0.0018(9) 0.0138(9) -0.0059(9)
N2 0.0353(12) 0.0401(12) 0.0428(12) 0.0010(10) 0.0119(10) -0.0057(10)
C2 0.0522(17) 0.0442(16) 0.0475(16) 0.0062(12) 0.0196(14) -0.0143(13)
C3 0.0531(17) 0.0518(17) 0.0435(16) 0.0064(13) 0.0178(14) -0.0128(14)
C4 0.0442(16) 0.0487(16) 0.0511(16) -0.0051(13) 0.0107(13) -0.0129(13)
C6 0.0363(19) 0.130(4) 0.104(3) -0.031(3) 0.0106(19) -0.013(2)
C5 0.072(2) 0.075(2) 0.058(2) -0.0173(17) 0.0200(17) -0.0158(18)
C7 0.0383(14) 0.0425(14) 0.0410(14) -0.0022(11) 0.0180(12) -0.0038(12)
C8 0.0354(14) 0.0390(14) 0.0332(13) -0.0019(10) 0.0135(11) -0.0046(11)
C21 0.0373(14) 0.0389(14) 0.0336(13) -0.0021(11) 0.0157(11) -0.0011(11)
C20 0.0370(14) 0.0486(16) 0.0378(14) -0.0076(12) 0.0147(11) -0.0036(12)
C19 0.0365(16) 0.067(2) 0.0615(18) -0.0121(16) 0.0171(14) 0.0002(14)
C18 0.0514(19) 0.061(2) 0.068(2) -0.0046(16) 0.0236(16) 0.0177(16)
C17 0.061(2) 0.0420(16) 0.0660(19) -0.0015(14) 0.0311(16) 0.0098(15)
C16 0.0480(17) 0.0423(15) 0.0515(16) -0.0046(12) 0.0196(14) -0.0011(13)
C14 0.0401(15) 0.0523(17) 0.0463(15) -0.0128(13) 0.0171(13) -0.0157(13)
C15 0.0467(16) 0.0401(14) 0.0373(14) -0.0046(11) 0.0154(12) -0.0064(12)
C13 0.062(2) 0.0424(16) 0.0582(18) -0.0059(13) 0.0252(15) -0.0139(15)
C12 0.083(3) 0.0359(16) 0.068(2) -0.0015(14) 0.0312(18) -0.0023(16)
C11 0.063(2) 0.0486(18) 0.0624(19) 0.0030(14) 0.0260(16) 0.0147(15)
C10 0.0485(17) 0.0424(16) 0.0527(16) 0.0011(13) 0.0212(14) 0.0026(13)
C9 0.0399(14) 0.0376(14) 0.0333(12) -0.0016(10) 0.0153(11) -0.0013(11)

loop_
_atom_type_symbol
_atom_type_description
_atom_type_scat_dispersion_real
_atom_type_scat_dispersion_imag
_atom_type_scat_source
C C 0.0033 0.0016 'International Tables Vol C Tables 4.2.6.8 and 6.1.1.4'
H H 0.0000 0.0000 'International Tables Vol C Tables 4.2.6.8 and 6.1.1.4'
Cl Cl 0.1484 0.1585 'International Tables Vol C Tables 4.2.6.8 and 6.1.1.4'
Cu Cu 0.3201 1.2651 'International Tables Vol C Tables 4.2.6.8 and 6.1.1.4'
N N 0.0061 0.0033 'International Tables Vol C Tables 4.2.6.8 and 6.1.1.4'
Se Se -0.0929 2.2259 'International Tables Vol C Tables 4.2.6.8 and 6.1.1.4'

loop_
_geom_angle_atom_site_label_1
_geom_angle_atom_site_label_2
_geom_angle_atom_site_label_3
_geom_angle
_geom_angle_site_symmetry_1
_geom_angle_site_symmetry_3
_geom_angle_publ_flag
C1 Se1 Cu1 93.43(7) . . ?
Se1 Cu1 Se1 115.29(2) . 2_656 ?
Cl1 Cu1 Se1 122.354(12) . . ?
Cl1 Cu1 Se1 122.353(12) . 2_656 ?
N1 C1 Se1 126.44(18) . . ?
N2 C1 Se1 126.97(18) . . ?
N2 C1 N1 106.6(2) . . ?
C1 N1 C2 109.0(2) . . ?
C1 N1 C7 124.5(2) . . ?
C2 N1 C7 126.2(2) . . ?
C1 N2 C3 109.4(2) . . ?
C1 N2 C4 124.5(2) . . ?
C3 N2 C4 125.9(2) . . ?
N1 C2 H2 126.2 . . ?
C3 C2 N1 107.6(2) . . ?
C3 C2 H2 126.2 . . ?
N2 C3 H3 126.3 . . ?
C2 C3 N2 107.4(2) . . ?
C2 C3 H3 126.3 . . ?
N2 C4 H4 108.0 . . ?
N2 C4 C6 108.9(3) . . ?
N2 C4 C5 111.0(2) . . ?
C6 C4 H4 108.0 . . ?
C6 C4 C5 112.9(3) . . ?
C5 C4 H4 108.0 . . ?
C4 C6 H6A 109.5 . . ?
C4 C6 H6B 109.5 . . ?
C4 C6 H6C 109.5 . . ?
H6A C6 H6B 109.5 . . ?
H6A C6 H6C 109.5 . . ?
H6B C6 H6C 109.5 . . ?
C4 C5 H5A 109.5 . . ?
C4 C5 H5B 109.5 . . ?
C4 C5 H5C 109.5 . . ?
H5A C5 H5B 109.5 . . ?
H5A C5 H5C 109.5 . . ?
H5B C5 H5C 109.5 . . ?
N1 C7 H7A 109.3 . . ?
N1 C7 H7B 109.3 . . ?
N1 C7 C8 111.4(2) . . ?
H7A C7 H7B 108.0 . . ?
C8 C7 H7A 109.3 . . ?
C8 C7 H7B 109.3 . . ?
C21 C8 C7 119.2(2) . . ?
C9 C8 C7 120.3(2) . . ?
C9 C8 C21 120.5(2) . . ?
C8 C21 C20 119.7(2) . . ?
C8 C21 C16 123.1(2) . . ?
C20 C21 C16 117.2(2) . . ?
C19 C20 C21 119.0(2) . . ?
C14 C20 C21 119.1(2) . . ?
C14 C20 C19 122.0(3) . . ?
C20 C19 H19 119.4 . . ?
C18 C19 C20 121.2(3) . . ?
C18 C19 H19 119.4 . . ?
C19 C18 H18 119.8 . . ?
C19 C18 C17 120.5(3) . . ?
C17 C18 H18 119.8 . . ?
C18 C17 H17 119.6 . . ?
C16 C17 C18 120.8(3) . . ?
C16 C17 H17 119.6 . . ?
C21 C16 H16 119.4 . . ?
C17 C16 C21 121.2(3) . . ?
C17 C16 H16 119.4 . . ?
C20 C14 H14 118.9 . . ?
C15 C14 C20 122.1(2) . . ?
C15 C14 H14 118.9 . . ?
C14 C15 C13 121.4(3) . . ?
C14 C15 C9 119.3(2) . . ?
C13 C15 C9 119.3(3) . . ?
C15 C13 H13 119.6 . . ?
C12 C13 C15 120.8(3) . . ?
C12 C13 H13 119.6 . . ?
C13 C12 H12 119.8 . . ?
C13 C12 C11 120.5(3) . . ?
C11 C12 H12 119.8 . . ?
C12 C11 H11 119.5 . . ?
C10 C11 C12 120.9(3) . . ?
C10 C11 H11 119.5 . . ?
C11 C10 H10 119.4 . . ?
C11 C10 C9 121.2(3) . . ?
C9 C10 H10 119.4 . . ?
C8 C9 C15 119.3(2) . . ?
C8 C9 C10 123.4(2) . . ?
C10 C9 C15 117.2(2) . . ?

loop_
_geom_bond_atom_site_label_1
_geom_bond_atom_site_label_2
_geom_bond_distance
_geom_bond_site_symmetry_2
_geom_bond_publ_flag
Se1 Cu1 2.3742(4) . ?
Se1 C1 1.867(2) . ?
Cu1 Cl1 2.2426(12) . ?
C1 N1 1.351(3) . ?
C1 N2 1.347(3) . ?
N1 C2 1.378(3) . ?
N1 C7 1.472(3) . ?
N2 C3 1.375(3) . ?
N2 C4 1.482(3) . ?
C2 H2 0.9300 . ?
C2 C3 1.335(4) . ?
C3 H3 0.9300 . ?
C4 H4 0.9800 . ?
C4 C6 1.504(4) . ?
C4 C5 1.508(4) . ?
C6 H6A 0.9600 . ?
C6 H6B 0.9600 . ?
C6 H6C 0.9600 . ?
C5 H5A 0.9600 . ?
C5 H5B 0.9600 . ?
C5 H5C 0.9600 . ?
C7 H7A 0.9700 . ?
C7 H7B 0.9700 . ?
C7 C8 1.511(3) . ?
C8 C21 1.409(3) . ?
C8 C9 1.407(3) . ?
C21 C20 1.429(3) . ?
C21 C16 1.429(4) . ?
C20 C19 1.425(4) . ?
C20 C14 1.391(4) . ?
C19 H19 0.9300 . ?
C19 C18 1.339(4) . ?
C18 H18 0.9300 . ?
C18 C17 1.401(4) . ?
C17 H17 0.9300 . ?
C17 C16 1.354(4) . ?
C16 H16 0.9300 . ?
C14 H14 0.9300 . ?
C14 C15 1.388(4) . ?
C15 C13 1.423(4) . ?
C15 C9 1.435(4) . ?
C13 H13 0.9300 . ?
C13 C12 1.346(4) . ?
C12 H12 0.9300 . ?
C12 C11 1.405(4) . ?
C11 H11 0.9300 . ?
C11 C10 1.355(4) . ?
C10 H10 0.9300 . ?
C10 C9 1.427(4) . ?

loop_
_geom_torsion_atom_site_label_1
_geom_torsion_atom_site_label_2
_geom_torsion_atom_site_label_3
_geom_torsion_atom_site_label_4
_geom_torsion
_geom_torsion_site_symmetry_1
_geom_torsion_site_symmetry_2
_geom_torsion_site_symmetry_3
_geom_torsion_site_symmetry_4
_geom_torsion_publ_flag
Se1 C1 N1 C2 176.85(19) . . . . ?
Se1 C1 N1 C7 2.8(3) . . . . ?
Se1 C1 N2 C3 -176.4(2) . . . . ?
Se1 C1 N2 C4 -1.6(4) . . . . ?
Cu1 Se1 C1 N1 -83.9(2) . . . . ?
Cu1 Se1 C1 N2 94.0(2) . . . . ?
C1 N1 C2 C3 0.4(3) . . . . ?
C1 N1 C7 C8 -150.1(2) . . . . ?
C1 N2 C3 C2 -1.6(3) . . . . ?
C1 N2 C4 C6 -94.2(3) . . . . ?
C1 N2 C4 C5 140.9(3) . . . . ?
N1 C1 N2 C3 1.8(3) . . . . ?
N1 C1 N2 C4 176.7(2) . . . . ?
N1 C2 C3 N2 0.7(3) . . . . ?
N1 C7 C8 C21 86.4(3) . . . . ?
N1 C7 C8 C9 -93.5(3) . . . . ?
N2 C1 N1 C2 -1.4(3) . . . . ?
N2 C1 N1 C7 -175.4(2) . . . . ?
C2 N1 C7 C8 37.0(3) . . . . ?
C3 N2 C4 C6 79.7(4) . . . . ?
C3 N2 C4 C5 -45.1(4) . . . . ?
C4 N2 C3 C2 -176.3(3) . . . . ?
C7 N1 C2 C3 174.3(2) . . . . ?
C7 C8 C21 C20 178.8(2) . . . . ?
C7 C8 C21 C16 -1.0(4) . . . . ?
C7 C8 C9 C15 179.1(2) . . . . ?
C7 C8 C9 C10 0.7(4) . . . . ?
C8 C21 C20 C19 -177.0(2) . . . . ?
C8 C21 C20 C14 2.3(4) . . . . ?
C8 C21 C16 C17 177.4(3) . . . . ?
C21 C8 C9 C15 -0.8(3) . . . . ?
C21 C8 C9 C10 -179.2(2) . . . . ?
C21 C20 C19 C18 -1.3(4) . . . . ?
C21 C20 C14 C15 -1.1(4) . . . . ?
C20 C21 C16 C17 -2.4(4) . . . . ?
C20 C19 C18 C17 -0.9(5) . . . . ?
C20 C14 C15 C13 179.4(3) . . . . ?
C20 C14 C15 C9 -1.1(4) . . . . ?
C19 C20 C14 C15 178.2(3) . . . . ?
C19 C18 C17 C16 1.4(5) . . . . ?
C18 C17 C16 C21 0.4(4) . . . . ?
C16 C21 C20 C19 2.9(4) . . . . ?
C16 C21 C20 C14 -177.9(2) . . . . ?
C14 C20 C19 C18 179.5(3) . . . . ?
C14 C15 C13 C12 179.5(3) . . . . ?
C14 C15 C9 C8 2.0(4) . . . . ?
C14 C15 C9 C10 -179.5(2) . . . . ?
C15 C13 C12 C11 0.2(5) . . . . ?
C13 C15 C9 C8 -178.5(2) . . . . ?
C13 C15 C9 C10 0.0(4) . . . . ?
C13 C12 C11 C10 -0.4(5) . . . . ?
C12 C11 C10 C9 0.4(5) . . . . ?
C11 C10 C9 C8 178.2(3) . . . . ?
C11 C10 C9 C15 -0.2(4) . . . . ?
C9 C8 C21 C20 -1.3(3) . . . . ?
C9 C8 C21 C16 178.9(2) . . . . ?
C9 C15 C13 C12 0.0(4) . . . . ?
